data_7155020
loop_
_publ_author_name
'Zhang, Hu'
'Liu, Peng-Fei'
'Chen, Qiong'
'Wu, Qiong-You'
'Seville, Anne'
'Gu, Yu-Cheng'
'Clough, John'
'Zhou, Shao-Lin'
'Yang, Guang-Fu'

_publ_section_title
;
 Synthesis and absolute configuration assignment of albucidin: a
 late-stage reductive deiodination by visible light photocatalysis.
;
_journal_issue 13
_journal_name_full 'Organic &amp; biomolecular chemistry'
_journal_page_first 3482
_journal_page_last 3485
_journal_paper_doi 10.1039/c6ob00371k
_journal_volume 14
_journal_year 2016
_chemical_absolute_configuration ad
_chemical_compound_source synthesis
_chemical_formula_moiety 'C9 H11 N5 O2, D2 O'
_chemical_formula_sum 'C9 H11 D2 N5 O3'
_chemical_formula_weight 241.26
_chemical_melting_point 436.0(10)
_chemical_name_systematic 1S,3R-albucidin
_space_group_IT_number 92
_symmetry_cell_setting tetragonal
_symmetry_space_group_name_Hall 'P 4abw 2nw'
_symmetry_space_group_name_H-M 'P 41 21 2'
_atom_sites_solution_hydrogens geom
_atom_sites_solution_primary direct
_atom_sites_solution_secondary difmap
_audit_creation_method SHELXL-97
_audit_update_record
;
2016-03-08 deposited with the CCDC.
2016-03-08 downloaded from the CCDC.
;
_cell_angle_alpha 90.00
_cell_angle_beta 90.00
_cell_angle_gamma 90.00
_cell_formula_units_Z 8
_cell_length_a 5.9872(9)
_cell_length_b 5.9872(9)
_cell_length_c 60.571(9)
_cell_measurement_reflns_used 9353
_cell_measurement_temperature 296(2)
_cell_measurement_theta_max 28.34
_cell_measurement_theta_min 2.69
_cell_volume 2171.3(6)
_computing_cell_refinement 'Bruker SAINT'
_computing_data_collection 'Bruker APEX2'
_computing_data_reduction 'Bruker SAINT'
_computing_molecular_graphics 'Bruker SHELXTL'
_computing_publication_material 'Bruker SHELXTL'
_computing_structure_refinement 'SHELXL-97 (Sheldrick, 2008)'
_computing_structure_solution 'SHELXS-97 (Sheldrick, 2008)'
_diffrn_ambient_temperature 296(2)
_diffrn_measured_fraction_theta_full 0.995
_diffrn_measured_fraction_theta_max 0.997
_diffrn_measurement_device_type 'Bruker APEX-II CCD'
_diffrn_measurement_method '\f and \w scans'
_diffrn_radiation_monochromator graphite
_diffrn_radiation_source 'fine-focus sealed tube'
_diffrn_radiation_type MoK\a
_diffrn_radiation_wavelength 0.71073
_diffrn_reflns_av_R_equivalents 0.0461
_diffrn_reflns_av_sigmaI/netI 0.0302
_diffrn_reflns_limit_h_max 7
_diffrn_reflns_limit_h_min -7
_diffrn_reflns_limit_k_max 7
_diffrn_reflns_limit_k_min -7
_diffrn_reflns_limit_l_max 74
_diffrn_reflns_limit_l_min -63
_diffrn_reflns_number 14110
_diffrn_reflns_theta_full 26.00
_diffrn_reflns_theta_max 26.00
_diffrn_reflns_theta_min 2.69
_exptl_absorpt_coefficient_mu 0.113
_exptl_absorpt_correction_T_max 0.989
_exptl_absorpt_correction_T_min 0.989
_exptl_absorpt_correction_type multi-scan
_exptl_absorpt_process_details 'SADABS, Sheldrick,2008'
_exptl_crystal_colour colorless
_exptl_crystal_density_diffrn 1.478
_exptl_crystal_density_method 'not measured'
_exptl_crystal_description block
_exptl_crystal_F_000 1008
_exptl_crystal_recrystallization_method 'Re-crystallisation from solvent'
_exptl_crystal_size_max 0.10
_exptl_crystal_size_mid 0.10
_exptl_crystal_size_min 0.10
_refine_diff_density_max 0.336
_refine_diff_density_min -0.464
_refine_diff_density_rms 0.075
_refine_ls_abs_structure_details 'Flack H D (1983), Acta Cryst. A39, 876-881'
_refine_ls_abs_structure_Flack 1(5)
_refine_ls_extinction_coef 0.0103(13)
_refine_ls_extinction_expression Fc^*^=kFc[1+0.001xFc^2^\l^3^/sin(2\q)]^-1/4^
_refine_ls_extinction_method SHELXL
_refine_ls_goodness_of_fit_ref 1.194
_refine_ls_hydrogen_treatment mixed
_refine_ls_matrix_type full
_refine_ls_number_parameters 170
_refine_ls_number_reflns 2149
_refine_ls_number_restraints 3
_refine_ls_restrained_S_all 1.193
_refine_ls_R_factor_all 0.0820
_refine_ls_R_factor_gt 0.0814
_refine_ls_shift/su_max 0.001
_refine_ls_shift/su_mean 0.000
_refine_ls_structure_factor_coef Fsqd
_refine_ls_weighting_details 'calc w=1/[\s^2^(Fo^2^)+(0.0000P)^2^+6.5332P] where P=(Fo^2^+2Fc^2^)/3'
_refine_ls_weighting_scheme calc
_refine_ls_wR_factor_gt 0.1836
_refine_ls_wR_factor_ref 0.1839
_reflns_number_gt 2122
_reflns_number_total 2149
_reflns_threshold_expression >2sigma(I)
_cod_data_source_file c6ob00371k2.cif
_cod_data_source_block mo_150423n_0m
_cod_depositor_comments
;
The following automatic conversions were performed:

'_chemical_melting_point' value '435-437' was changed to '436.0(10)'
- the average value was taken and precision was estimated.

'_symmetry_cell_setting' value 'Tetragonal' changed to 'tetragonal'
according to
/usr/data/users/saulius/crontab/automatic-downloads/rss-feeds/RSC/lib/dictionaries/cif_core.dic
dictionary named 'cif_core.dic' version 2.4.2 from 2011-04-26.

Automatic conversion script
Id: cif_fix_values 4268 2015-11-12 08:31:59Z antanas 

 Adding full bibliography for 7155018--7155020.cif.
;
_cod_original_cell_volume 2171.7(6)
_cod_database_code 7155020
_solvent_exptl_crystal_recrystallization_method 'CH2Cl2, CH3OH'

loop_
_symmetry_equiv_pos_as_xyz
'x, y, z'
'-x, -y, z+1/2'
'x+1/2, -y+1/2, -z+3/4'
'-x+1/2, y+1/2, -z+1/4'
'-y, -x, -z+1/2'
'y, x, -z'
'y+1/2, -x+1/2, z+3/4'
'-y+1/2, x+1/2, z+1/4'

loop_
_atom_site_label
_atom_site_type_symbol
_atom_site_fract_x
_atom_site_fract_y
_atom_site_fract_z
_atom_site_U_iso_or_equiv
_atom_site_adp_type
_atom_site_occupancy
_atom_site_symmetry_multiplicity
_atom_site_calc_flag
_atom_site_refinement_flags
C1 C 0.4991(9) 0.5822(10) 0.21436(8) 0.0484(14) Uani 1 1 d .
H1 H 0.3691(9) 0.6737(10) 0.21269(8) 0.058 Uiso 1 1 d R
C2 C 0.7000(8) 0.2933(8) 0.20467(7) 0.0325(10) Uani 1 1 d .
C3 C 0.8532(8) 0.3274(8) 0.22107(7) 0.0318(10) Uani 1 1 d .
C4 C 0.8195(9) 0.5177(9) 0.23457(8) 0.0393(11) Uani 1 1 d .
C5 C 0.9655(9) 0.0417(9) 0.20364(8) 0.0441(13) Uani 1 1 d .
H5 H 1.0519(9) -0.0842(9) 0.19894(8) 0.053 Uiso 1 1 d R
C6 C 0.6826(9) 0.0336(8) 0.17262(8) 0.0390(11) Uani 1 1 d .
H6 H 0.5173(9) 0.0640(8) 0.17184(8) 0.047 Uiso 1 1 d R
C7 C 0.7358(8) -0.1970(8) 0.16364(8) 0.0358(11) Uani 1 1 d .
H7A H 0.6030(8) -0.2948(8) 0.16128(8) 0.043 Uiso 1 1 d R
H7B H 0.8562(8) -0.2765(8) 0.17190(8) 0.043 Uiso 1 1 d R
C8 C 0.8199(8) -0.0740(8) 0.14297(7) 0.0356(11) Uani 1 1 d .
H8 H 0.7065(8) -0.0855(8) 0.13073(7) 0.043 Uiso 1 1 d R
C9 C 1.0505(9) -0.1139(10) 0.13473(8) 0.0467(13) Uani 1 1 d .
H9A H 1.0529(9) -0.2566(10) 0.12623(8) 0.056 Uiso 1 1 d R
H9B H 1.0905(9) 0.0094(10) 0.12438(8) 0.056 Uiso 1 1 d R
N1 N 0.9576(9) 0.5800(8) 0.25045(8) 0.0476(12) Uani 1 1 d .
H1A H 1.110(10) 0.480(10) 0.2509(9) 0.057 Uiso 1 1 d .
H1B H 0.926(10) 0.694(10) 0.2573(9) 0.057 Uiso 1 1 d .
N2 N 0.6357(8) 0.6412(8) 0.23040(7) 0.0477(12) Uani 1 1 d .
N3 N 0.5153(7) 0.4139(7) 0.20039(7) 0.0416(10) Uani 1 1 d .
N4 N 1.0200(7) 0.1670(7) 0.22041(6) 0.0408(11) Uani 1 1 d .
N5 N 0.7719(7) 0.1061(7) 0.19318(6) 0.0365(10) Uani 1 1 d .
O1 O 0.7973(7) 0.1405(6) 0.15427(5) 0.0464(9) Uani 1 1 d .
O2 O 1.2116(7) -0.1267(8) 0.15161(7) 0.0618(12) Uani 1 1 d .
H2 H 1.208(14) -0.244(14) 0.1589(12) 0.093 Uiso 1 1 d .
O3 O 0.1730(8) 0.4487(8) 0.16856(8) 0.0655(13) Uani 1 1 d D
D3A D 0.271(8) 0.423(11) 0.1777(9) 0.098 Uiso 1 1 d D
D3B D 0.091(10) 0.340(7) 0.1670(12) 0.098 Uiso 1 1 d D

loop_
_atom_site_aniso_label
_atom_site_aniso_U_11
_atom_site_aniso_U_22
_atom_site_aniso_U_33
_atom_site_aniso_U_23
_atom_site_aniso_U_13
_atom_site_aniso_U_12
C1 0.046(3) 0.057(3) 0.042(3) -0.014(3) -0.008(2) 0.019(3)
C2 0.028(2) 0.036(2) 0.034(2) 0.000(2) -0.0007(19) 0.002(2)
C3 0.032(2) 0.039(3) 0.024(2) -0.0009(19) -0.0016(18) 0.001(2)
C4 0.043(3) 0.040(3) 0.035(2) -0.002(2) -0.008(2) 0.000(2)
C5 0.043(3) 0.044(3) 0.046(3) -0.008(2) -0.018(2) 0.014(2)
C6 0.039(3) 0.042(3) 0.036(2) -0.008(2) -0.014(2) 0.004(2)
C7 0.028(2) 0.036(2) 0.043(3) -0.009(2) -0.006(2) 0.000(2)
C8 0.040(3) 0.037(3) 0.030(2) -0.007(2) -0.014(2) 0.003(2)
C9 0.045(3) 0.056(3) 0.040(3) -0.002(2) -0.004(2) -0.003(3)
N1 0.052(3) 0.049(3) 0.042(2) -0.017(2) -0.014(2) 0.012(2)
N2 0.048(3) 0.050(3) 0.045(2) -0.013(2) -0.015(2) 0.012(2)
N3 0.031(2) 0.049(3) 0.045(2) -0.009(2) -0.0057(18) 0.0091(19)
N4 0.039(2) 0.050(3) 0.0339(19) -0.0091(19) -0.0108(18) 0.009(2)
N5 0.031(2) 0.040(2) 0.039(2) -0.0039(18) -0.0098(17) 0.0066(17)
O1 0.068(3) 0.0337(19) 0.0370(17) -0.0008(15) -0.0142(19) 0.0066(17)
O2 0.038(2) 0.073(3) 0.074(3) 0.003(2) -0.018(2) -0.013(2)
O3 0.059(3) 0.058(3) 0.080(3) 0.013(2) -0.027(2) -0.001(2)

loop_
_atom_type_symbol
_atom_type_description
_atom_type_scat_dispersion_real
_atom_type_scat_dispersion_imag
_atom_type_scat_source
C C 0.0033 0.0016 'International Tables Vol C Tables 4.2.6.8 and 6.1.1.4'
H H 0.0000 0.0000 'International Tables Vol C Tables 4.2.6.8 and 6.1.1.4'
D D 0.0000 0.0000 'International Tables Vol C Tables 4.2.6.8 and 6.1.1.4'
N N 0.0061 0.0033 'International Tables Vol C Tables 4.2.6.8 and 6.1.1.4'
O O 0.0106 0.0060 'International Tables Vol C Tables 4.2.6.8 and 6.1.1.4'

loop_
_geom_angle_atom_site_label_1
_geom_angle_atom_site_label_2
_geom_angle_atom_site_label_3
_geom_angle
H1 C1 N2 115.4(3)
H1 C1 N3 115.4(3)
N2 C1 N3 129.2(5)
N3 C2 C3 127.7(4)
N3 C2 N5 126.2(4)
C3 C2 N5 106.1(4)
C2 C3 N4 111.1(4)
C2 C3 C4 116.3(4)
N4 C3 C4 132.5(4)
N1 C4 N2 119.5(5)
N1 C4 C3 123.9(5)
N2 C4 C3 116.6(4)
H5 C5 N4 123.3(3)
H5 C5 N5 122.6(3)
N4 C5 N5 114.1(5)
H6 C6 N5 110.8(3)
H6 C6 O1 110.4(2)
N5 C6 O1 111.0(4)
H6 C6 C7 110.7(3)
N5 C6 C7 120.8(4)
O1 C6 C7 91.5(4)
H7A C7 H7B 111.6
H7A C7 C6 114.7(3)
H7B C7 C6 113.9(3)
H7A C7 C8 115.1(2)
H7B C7 C8 113.6(3)
C6 C7 C8 85.7(4)
H8 C8 O1 110.0(2)
H8 C8 C9 111.6(2)
O1 C8 C9 112.6(4)
H8 C8 C7 110.2(2)
O1 C8 C7 90.5(3)
C9 C8 C7 120.0(4)
H9A C9 H9B 107.7
H9A C9 O2 108.6(3)
H9B C9 O2 109.4(3)
H9A C9 C8 108.9(3)
H9B C9 C8 108.4(3)
O2 C9 C8 113.7(4)
H1B N1 H1A 129(5)
H1B N1 C4 118(4)
H1A N1 C4 113(3)
C1 N2 C4 119.8(5)
C1 N3 C2 110.2(4)
C5 N4 C3 103.9(4)
C5 N5 C2 104.8(4)
C5 N5 C6 129.4(4)
C2 N5 C6 124.6(4)
C6 O1 C8 90.9(3)
H2 O2 C9 115(6)
D3A O3 D3B 111(3)

loop_
_geom_bond_atom_site_label_1
_geom_bond_atom_site_label_2
_geom_bond_distance
C1 H1 0.9570
C1 N2 1.318(6)
C1 N3 1.319(6)
C2 N3 1.345(6)
C2 C3 1.367(6)
C2 N5 1.387(6)
C3 N4 1.385(6)
C3 C4 1.416(7)
C4 N1 1.322(6)
C4 N2 1.349(7)
C5 H5 0.9566
C5 N4 1.303(6)
C5 N5 1.376(6)
C6 H6 1.0077
C6 N5 1.422(6)
C6 O1 1.454(6)
C6 C7 1.516(7)
C7 H7A 0.9973
C7 H7B 0.9974
C7 C8 1.537(7)
C8 H8 1.0078
C8 O1 1.460(5)
C8 C9 1.487(7)
C9 H9A 0.9967
C9 H9B 0.9970
C9 O2 1.408(6)
N1 H1B 0.82(6)
N1 H1A 1.09(6)
O2 H2 0.83(8)
O3 D3A 0.821(10)
O3 D3B 0.819(10)

loop_
_geom_hbond_atom_site_label_D
_geom_hbond_atom_site_label_H
_geom_hbond_atom_site_label_A
_geom_hbond_distance_DH
_geom_hbond_distance_HA
_geom_hbond_distance_DA
_geom_hbond_angle_DHA
_geom_hbond_site_symmetry_A
O3 D3B O1 0.819(10) 2.26(3) 3.034(6) 157(6) 1_455
O3 D3A N3 0.821(10) 2.008(14) 2.822(6) 171(7) .

loop_
_geom_torsion_atom_site_label_1
_geom_torsion_atom_site_label_2
_geom_torsion_atom_site_label_3
_geom_torsion_atom_site_label_4
_geom_torsion
N3 C2 C3 N4 179.3(5)
N5 C2 C3 N4 -0.3(6)
N3 C2 C3 C4 -3.0(8)
N5 C2 C3 C4 177.4(4)
C2 C3 C4 N1 -176.8(5)
N4 C3 C4 N1 0.2(9)
C2 C3 C4 N2 2.3(7)
N4 C3 C4 N2 179.3(5)
H6 C6 C7 H7A -11.9(2)
N5 C6 C7 H7A 120.0(4)
O1 C6 C7 H7A -124.4(2)
H6 C6 C7 H7B -142.2(6)
N5 C6 C7 H7B -10.4(5)
O1 C6 C7 H7B 105.3(2)
H6 C6 C7 C8 103.9(2)
N5 C6 C7 C8 -124.3(5)
O1 C6 C7 C8 -8.6(3)
H7A C7 C8 H8 12.3(2)
H7B C7 C8 H8 142.7(6)
C6 C7 C8 H8 -103.0(3)
H7A C7 C8 O1 123.9(2)
H7B C7 C8 O1 -105.6(3)
C6 C7 C8 O1 8.6(3)
H7A C7 C8 C9 -119.4(4)
H7B C7 C8 C9 11.0(5)
C6 C7 C8 C9 125.3(5)
H8 C8 C9 H9A -51.4(2)
O1 C8 C9 H9A -175.8(2)
C7 C8 C9 H9A 79.7(4)
H8 C8 C9 H9B 65.50(18)
O1 C8 C9 H9B -58.8(3)
C7 C8 C9 H9B -163.4(3)
H8 C8 C9 O2 -172.6(3)
O1 C8 C9 O2 63.0(6)
C7 C8 C9 O2 -41.5(7)
N2 C4 N1 H1B 0(5)
C3 C4 N1 H1B 179(5)
N2 C4 N1 H1A -173(3)
C3 C4 N1 H1A 6(3)
H1 C1 N2 C4 177.6(4)
N3 C1 N2 C4 -1.8(10)
N1 C4 N2 C1 178.9(6)
C3 C4 N2 C1 -0.2(8)
H1 C1 N3 C2 -178.1(3)
N2 C1 N3 C2 1.3(9)
C3 C2 N3 C1 1.3(7)
N5 C2 N3 C1 -179.2(5)
H5 C5 N4 C3 179.3(3)
N5 C5 N4 C3 -0.7(6)
C2 C3 N4 C5 0.6(6)
C4 C3 N4 C5 -176.6(5)
H5 C5 N5 C2 -179.4(2)
N4 C5 N5 C2 0.5(6)
H5 C5 N5 C6 -11.3(7)
N4 C5 N5 C6 168.7(5)
N3 C2 N5 C5 -179.7(5)
C3 C2 N5 C5 -0.1(5)
N3 C2 N5 C6 11.4(8)
C3 C2 N5 C6 -169.0(5)
H6 C6 N5 C5 158.9(5)
O1 C6 N5 C5 -78.0(6)
C7 C6 N5 C5 27.1(8)
H6 C6 N5 C2 -35.1(5)
O1 C6 N5 C2 87.9(5)
C7 C6 N5 C2 -166.9(4)
H6 C6 O1 C8 -103.7(3)
N5 C6 O1 C8 133.0(4)
C7 C6 O1 C8 9.1(4)
H8 C8 O1 C6 102.8(2)
C9 C8 O1 C6 -132.0(4)
C7 C8 O1 C6 -9.0(4)
H9A C9 O2 H2 -48(6)
H9B C9 O2 H2 -165(6)
C8 C9 O2 H2 74(6)
